data_7133852
loop_
_publ_author_name
'Ohashi, Fumika'
'Takano, Hideaki'
'Shinokubo, Hiroshi'

_publ_section_title
;
 Zig-zag-fused &#x3c0;-extended BODIPYs <i>via</i> gold-catalysed
 cycloisomerisation.
;
_journal_issue 88
_journal_name_full 'Chemical communications (Cambridge, England)'
_journal_page_first 12892
_journal_page_last 12895
_journal_paper_doi 10.1039/d4cc04416a
_journal_volume 60
_journal_year 2024
_chemical_formula_moiety 'C23 H15 B F2 N2'
_chemical_formula_sum 'C23 H15 B F2 N2'
_chemical_formula_weight 368.18
_space_group_crystal_system monoclinic
_space_group_IT_number 14
_space_group_name_Hall '-P 2yn'
_space_group_name_H-M_alt 'P 1 21/n 1'
_atom_sites_solution_hydrogens geom
_atom_sites_solution_primary dual
_audit_creation_date 2024-07-10
_audit_creation_method
;
Olex2 1.5
(compiled 2024.02.16 svn.r378c4104 for OlexSys, GUI svn.r6928)
;
_audit_update_record
;
2024-07-19 deposited with the CCDC.	2024-10-09 downloaded from the CCDC.
;
_cell_angle_alpha 90
_cell_angle_beta 97.915(3)
_cell_angle_gamma 90
_cell_formula_units_Z 4
_cell_length_a 5.8694(2)
_cell_length_b 16.1821(4)
_cell_length_c 17.7533(4)
_cell_measurement_reflns_used 10464
_cell_measurement_temperature 93
_cell_measurement_theta_max 30.7510
_cell_measurement_theta_min 2.3110
_cell_volume 1670.13(8)
_computing_cell_refinement 'CrysAlisPro 1.171.42.49 (Rigaku OD, 2022)'
_computing_data_collection 'CrysAlisPro 1.171.42.49 (Rigaku OD, 2022)'
_computing_data_reduction 'CrysAlisPro 1.171.42.49 (Rigaku OD, 2022)'
_computing_molecular_graphics 'Olex2 1.5 (Dolomanov et al., 2009)'
_computing_publication_material 'Olex2 1.5 (Dolomanov et al., 2009)'
_computing_structure_refinement 'SHELXL 2018/3 (Sheldrick, 2015)'
_computing_structure_solution 'SHELXT 2018/2 (Sheldrick, 2018)'
_diffrn_ambient_temperature 93
_diffrn_detector CCD
_diffrn_detector_type 'Rigaku Saturn-N'
_diffrn_measured_fraction_theta_full 0.996
_diffrn_measured_fraction_theta_max 0.877
_diffrn_measurement_details
;
List of Runs (angles in degrees, time in seconds):

  # Type    Start    End  Width  t~exp~   \w     \q     \k     \f   Frames
#--------------------------------------------------------------------------
  1  \w   -110.00  70.00   0.50   20.00    --  -20.00  45.00   0.00  360
  2  \w   -110.00  70.00   0.50   20.00    --  -20.00  45.00  90.00  360
;
_diffrn_measurement_device 'four-circle diffractometer'
_diffrn_measurement_device_type 'Rigaku VariMax Saturn'
_diffrn_measurement_method 'omega scans'
_diffrn_orient_matrix_type 'CrysAlisPro convention (1999,Acta A55,543-557)'
_diffrn_orient_matrix_UB_11 0.0326630000
_diffrn_orient_matrix_UB_12 -0.0140036000
_diffrn_orient_matrix_UB_13 0.0378041000
_diffrn_orient_matrix_UB_21 -0.0286561000
_diffrn_orient_matrix_UB_22 0.0391578000
_diffrn_orient_matrix_UB_23 0.0140003000
_diffrn_orient_matrix_UB_31 -0.1140361000
_diffrn_orient_matrix_UB_32 -0.0138360000
_diffrn_orient_matrix_UB_33 0.0013472000
_diffrn_radiation_monochromator Confocal
_diffrn_radiation_probe x-ray
_diffrn_radiation_type MoK\a
_diffrn_radiation_wavelength 0.71073
_diffrn_reflns_av_R_equivalents 0.0275
_diffrn_reflns_av_unetI/netI 0.0274
_diffrn_reflns_Laue_measured_fraction_full 0.996
_diffrn_reflns_Laue_measured_fraction_max 0.877
_diffrn_reflns_limit_h_max 7
_diffrn_reflns_limit_h_min -7
_diffrn_reflns_limit_k_max 22
_diffrn_reflns_limit_k_min -23
_diffrn_reflns_limit_l_max 25
_diffrn_reflns_limit_l_min -24
_diffrn_reflns_number 15012
_diffrn_reflns_point_group_measured_fraction_full 0.996
_diffrn_reflns_point_group_measured_fraction_max 0.877
_diffrn_reflns_theta_full 25.242
_diffrn_reflns_theta_max 30.967
_diffrn_reflns_theta_min 2.316
_diffrn_source 'rotating-anode X-ray tubee'
_diffrn_source_target Mo
_diffrn_source_type 'Enhance (Mo) X-ray Source'
_exptl_absorpt_coefficient_mu 0.101
_exptl_absorpt_correction_T_max 1.00000
_exptl_absorpt_correction_T_min 0.82492
_exptl_absorpt_correction_type multi-scan
_exptl_absorpt_process_details
;
CrysAlisPro 1.171.42.49 (Rigaku Oxford Diffraction, 2022)
Empirical absorption correction using spherical harmonics,
implemented in SCALE3 ABSPACK scaling algorithm.
;
_exptl_crystal_colour 'clear dark red'
_exptl_crystal_colour_lustre clear
_exptl_crystal_colour_modifier dark
_exptl_crystal_colour_primary red
_exptl_crystal_density_diffrn 1.464
_exptl_crystal_description block
_exptl_crystal_F_000 760
_exptl_crystal_size_max 0.286
_exptl_crystal_size_mid 0.214
_exptl_crystal_size_min 0.207
_refine_diff_density_max 0.392
_refine_diff_density_min -0.246
_refine_diff_density_rms 0.061
_refine_ls_extinction_method none
_refine_ls_goodness_of_fit_ref 1.136
_refine_ls_hydrogen_treatment constr
_refine_ls_matrix_type full
_refine_ls_number_parameters 253
_refine_ls_number_reflns 4657
_refine_ls_number_restraints 0
_refine_ls_restrained_S_all 1.136
_refine_ls_R_factor_all 0.0547
_refine_ls_R_factor_gt 0.0449
_refine_ls_shift/su_max 0.000
_refine_ls_shift/su_mean 0.000
_refine_ls_structure_factor_coef Fsqd
_refine_ls_weighting_details 'w=1/[\s^2^(Fo^2^)+(0.1000P)^2^] where P=(Fo^2^+2Fc^2^)/3'
_refine_ls_weighting_scheme calc
_refine_ls_wR_factor_gt 0.1415
_refine_ls_wR_factor_ref 0.1497
_reflns_Friedel_coverage 0.000
_reflns_number_gt 3949
_reflns_number_total 4657
_reflns_threshold_expression 'I > 2\s(I)'
_cod_data_source_file d4cc04416a2.cif
_cod_data_source_block 111-01-060_autored
_cod_depositor_comments 'Adding full bibliography for 7133850--7133853.cif.'
_cod_database_code 7133852
_shelx_shelxl_version_number 2018/3
_shelx_space_group_comment
;
The symmetry employed for this shelxl refinement is uniquely defined
by the following loop, which should always be used as a source of
symmetry information in preference to the above space-group names.
They are only intended as comments.
;
_shelx_estimated_absorpt_t_max 0.979
_shelx_estimated_absorpt_t_min 0.972
_olex2_refinement_description
;
1. Fixed Uiso
 At 1.2 times of:
  All C(H) groups
2.a Aromatic/amide H refined with riding coordinates:
 C00C(H00C), C00D(H00D), C00F(H00F), C00G(H00G), C00H(H00H), C00I(H00I),
 C00J(H00J), C00K(H00K), C00L(H00L), C00M(H00M), C00N(H00N), C00O(H00O),
 C00P(H00P), C00Q(H00Q), C00R(H00R)
;
_olex2_submission_special_instructions 'No special instructions were received'
_oxdiff_exptl_absorpt_empirical_details
;
Empirical correction (ABSPACK) includes:
- Absorption correction using spherical harmonics
- Frame scaling
- Detector area scaling
;
_oxdiff_exptl_absorpt_empirical_full_max 1.251
_oxdiff_exptl_absorpt_empirical_full_min 0.827

loop_
_space_group_symop_operation_xyz
'x, y, z'
'-x+1/2, y+1/2, -z+1/2'
'-x, -y, -z'
'x-1/2, -y-1/2, z-1/2'

loop_
_atom_site_label
_atom_site_type_symbol
_atom_site_fract_x
_atom_site_fract_y
_atom_site_fract_z
_atom_site_U_iso_or_equiv
_atom_site_adp_type
_atom_site_occupancy
_atom_site_site_symmetry_order
_atom_site_calc_flag
_atom_site_refinement_flags_posn
_atom_site_refinement_flags_adp
_atom_site_refinement_flags_occupancy
_atom_site_disorder_assembly
_atom_site_disorder_group
F001 F 0.31062(14) 0.47218(4) 0.06076(4) 0.02117(19) Uani 1 1 d . . . . .
F002 F 0.06207(14) 0.36737(4) 0.07278(4) 0.0253(2) Uani 1 1 d . . . . .
N003 N 0.38178(18) 0.38461(6) 0.17132(5) 0.0150(2) Uani 1 1 d . . . . .
N004 N 0.06386(18) 0.48278(6) 0.15882(6) 0.0152(2) Uani 1 1 d . . . . .
C005 C 0.4631(2) 0.41531(7) 0.24235(6) 0.0137(2) Uani 1 1 d . . . . .
C006 C 0.3588(2) 0.48538(7) 0.27059(6) 0.0130(2) Uani 1 1 d . . . . .
C007 C 0.4679(2) 0.53249(7) 0.33606(6) 0.0134(2) Uani 1 1 d . . . . .
C008 C 0.1454(2) 0.51278(7) 0.23071(6) 0.0141(2) Uani 1 1 d . . . . .
C009 C 0.6203(2) 0.50010(7) 0.39830(7) 0.0144(2) Uani 1 1 d . . . . .
C00A C 0.6432(2) 0.36166(7) 0.27579(7) 0.0140(2) Uani 1 1 d . . . . .
C00B C 0.7554(2) 0.36148(7) 0.35252(7) 0.0139(2) Uani 1 1 d . . . . .
C00C C 0.7270(2) 0.41983(7) 0.40568(7) 0.0158(3) Uani 1 1 d . . . . .
H00C H 0.787835 0.405078 0.456255 0.019 Uiso 1 1 calc R U . . .
C00D C 0.6635(2) 0.29938(7) 0.22151(7) 0.0174(3) Uani 1 1 d . . . . .
H00D H 0.767559 0.254112 0.227120 0.021 Uiso 1 1 calc R U . . .
C00E C 0.9189(2) 0.29238(7) 0.37558(6) 0.0144(2) Uani 1 1 d . . . . .
C00F C 0.8855(2) 0.23779(7) 0.43400(7) 0.0158(2) Uani 1 1 d . . . . .
H00F H 0.754500 0.243522 0.459590 0.019 Uiso 1 1 calc R U . . .
C00G C 1.1131(2) 0.28311(7) 0.33884(7) 0.0167(3) Uani 1 1 d . . . . .
H00G H 1.136163 0.319369 0.298490 0.020 Uiso 1 1 calc R U . . .
C00H C -0.2058(2) 0.56724(8) 0.19327(7) 0.0187(3) Uani 1 1 d . . . . .
H00H H -0.344509 0.597862 0.191596 0.022 Uiso 1 1 calc R U . . .
C00I C 1.2376(2) 0.16711(7) 0.41894(7) 0.0172(3) Uani 1 1 d . . . . .
H00I H 1.346559 0.124770 0.433995 0.021 Uiso 1 1 calc R U . . .
C00J C 1.2723(2) 0.22139(8) 0.36080(7) 0.0174(3) Uani 1 1 d . . . . .
H00J H 1.405323 0.216154 0.336122 0.021 Uiso 1 1 calc R U . . .
C00K C 0.4217(2) 0.61873(7) 0.33645(7) 0.0164(3) Uani 1 1 d . . . . .
H00K H 0.329323 0.642275 0.293672 0.020 Uiso 1 1 calc R U . . .
C00L C 0.5050(2) 0.31631(7) 0.15906(7) 0.0176(3) Uani 1 1 d . . . . .
H00L H 0.484615 0.284562 0.113619 0.021 Uiso 1 1 calc R U . . .
C00M C -0.0277(2) 0.56478(7) 0.25276(7) 0.0170(3) Uani 1 1 d . . . . .
H00M H -0.022265 0.592896 0.299950 0.020 Uiso 1 1 calc R U . . .
C00N C 0.5048(2) 0.66947(8) 0.39593(7) 0.0190(3) Uani 1 1 d . . . . .
H00N H 0.473901 0.727104 0.393283 0.023 Uiso 1 1 calc R U . . .
C00O C 0.6915(2) 0.55326(8) 0.46070(7) 0.0173(3) Uani 1 1 d . . . . .
H00O H 0.781779 0.530890 0.504477 0.021 Uiso 1 1 calc R U . . .
C00P C -0.1437(2) 0.51626(8) 0.13606(7) 0.0181(3) Uani 1 1 d . . . . .
H00P H -0.234313 0.506678 0.088270 0.022 Uiso 1 1 calc R U . . .
C00Q C 0.6353(2) 0.63563(8) 0.46048(7) 0.0191(3) Uani 1 1 d . . . . .
H00Q H 0.684444 0.669197 0.503569 0.023 Uiso 1 1 calc R U . . .
C00R C 1.0436(2) 0.17508(7) 0.45476(7) 0.0180(3) Uani 1 1 d . . . . .
H00R H 1.018327 0.137414 0.493811 0.022 Uiso 1 1 calc R U . . .
B00S B 0.2013(3) 0.42666(8) 0.11196(8) 0.0171(3) Uani 1 1 d . . . . .

loop_
_atom_site_aniso_label
_atom_site_aniso_U_11
_atom_site_aniso_U_22
_atom_site_aniso_U_33
_atom_site_aniso_U_23
_atom_site_aniso_U_13
_atom_site_aniso_U_12
F001 0.0294(5) 0.0185(4) 0.0162(4) 0.0038(3) 0.0052(3) 0.0042(3)
F002 0.0316(5) 0.0161(4) 0.0239(4) -0.0030(3) -0.0110(3) -0.0009(3)
N003 0.0185(6) 0.0123(5) 0.0135(5) -0.0005(3) -0.0007(4) -0.0002(4)
N004 0.0141(5) 0.0150(5) 0.0155(5) 0.0024(4) -0.0014(4) -0.0019(4)
C005 0.0157(6) 0.0123(5) 0.0128(5) 0.0007(4) 0.0008(4) -0.0013(4)
C006 0.0140(6) 0.0123(5) 0.0129(5) 0.0017(4) 0.0023(4) -0.0016(4)
C007 0.0131(6) 0.0137(5) 0.0136(5) -0.0004(4) 0.0023(4) -0.0003(4)
C008 0.0157(6) 0.0129(5) 0.0132(5) 0.0015(4) 0.0004(4) -0.0018(4)
C009 0.0145(6) 0.0153(5) 0.0134(5) -0.0009(4) 0.0016(4) -0.0007(4)
C00A 0.0148(6) 0.0126(5) 0.0145(5) 0.0010(4) 0.0012(4) -0.0011(4)
C00B 0.0139(6) 0.0131(5) 0.0145(5) 0.0015(4) 0.0017(4) -0.0002(4)
C00C 0.0178(6) 0.0157(5) 0.0131(5) 0.0009(4) 0.0000(5) -0.0004(4)
C00D 0.0216(7) 0.0145(5) 0.0155(5) -0.0006(4) 0.0001(5) 0.0022(4)
C00E 0.0158(6) 0.0129(5) 0.0137(5) -0.0002(4) -0.0013(4) -0.0004(4)
C00F 0.0169(6) 0.0167(5) 0.0139(5) -0.0004(4) 0.0016(4) -0.0012(4)
C00G 0.0178(6) 0.0158(6) 0.0163(5) 0.0015(4) 0.0021(5) -0.0012(4)
C00H 0.0159(6) 0.0197(6) 0.0208(6) 0.0053(5) 0.0031(5) 0.0000(5)
C00I 0.0206(6) 0.0127(5) 0.0167(5) -0.0023(4) -0.0029(5) 0.0022(4)
C00J 0.0155(6) 0.0175(6) 0.0190(6) -0.0020(4) 0.0023(5) 0.0005(4)
C00K 0.0172(6) 0.0142(5) 0.0177(5) 0.0003(4) 0.0026(5) 0.0005(4)
C00L 0.0231(7) 0.0136(5) 0.0156(5) -0.0015(4) 0.0007(5) 0.0015(4)
C00M 0.0174(6) 0.0158(5) 0.0181(6) 0.0029(4) 0.0032(5) 0.0007(4)
C00N 0.0203(7) 0.0145(6) 0.0224(6) -0.0036(4) 0.0034(5) -0.0007(4)
C00O 0.0163(6) 0.0202(6) 0.0148(5) -0.0026(4) -0.0002(5) 0.0002(5)
C00P 0.0157(6) 0.0196(6) 0.0181(6) 0.0046(4) -0.0015(5) -0.0016(4)
C00Q 0.0182(7) 0.0200(6) 0.0190(6) -0.0064(4) 0.0016(5) -0.0023(5)
C00R 0.0232(7) 0.0145(5) 0.0154(5) 0.0011(4) -0.0004(5) -0.0003(5)
B00S 0.0227(7) 0.0128(6) 0.0147(6) 0.0002(4) -0.0014(5) 0.0002(5)

loop_
_atom_type_symbol
_atom_type_description
_atom_type_scat_dispersion_real
_atom_type_scat_dispersion_imag
_atom_type_scat_source
C C 0.0033 0.0016 'International Tables Vol C Tables 4.2.6.8 and 6.1.1.4'
H H 0.0000 0.0000 'International Tables Vol C Tables 4.2.6.8 and 6.1.1.4'
B B 0.0013 0.0007 'International Tables Vol C Tables 4.2.6.8 and 6.1.1.4'
F F 0.0171 0.0103 'International Tables Vol C Tables 4.2.6.8 and 6.1.1.4'
N N 0.0061 0.0033 'International Tables Vol C Tables 4.2.6.8 and 6.1.1.4'

loop_
_geom_angle_atom_site_label_1
_geom_angle_atom_site_label_2
_geom_angle_atom_site_label_3
_geom_angle
_geom_angle_site_symmetry_1
_geom_angle_site_symmetry_3
_geom_angle_publ_flag
C005 N003 B00S 125.72(10) . . ?
C00L N003 C005 108.40(10) . . ?
C00L N003 B00S 125.50(10) . . ?
C008 N004 B00S 124.43(10) . . ?
C00P N004 C008 108.63(10) . . ?
C00P N004 B00S 126.75(10) . . ?
N003 C005 C006 120.10(11) . . ?
N003 C005 C00A 107.69(10) . . ?
C006 C005 C00A 132.11(11) . . ?
C005 C006 C007 122.47(11) . . ?
C005 C006 C008 117.94(10) . . ?
C008 C006 C007 119.51(10) . . ?
C009 C007 C006 125.81(10) . . ?
C00K C007 C006 116.92(10) . . ?
C00K C007 C009 117.25(10) . . ?
N004 C008 C006 121.17(11) . . ?
N004 C008 C00M 107.01(10) . . ?
C00M C008 C006 131.63(11) . . ?
C007 C009 C00C 128.46(11) . . ?
C00O C009 C007 117.97(11) . . ?
C00O C009 C00C 113.46(11) . . ?
C00B C00A C005 127.83(10) . . ?
C00D C00A C005 106.07(10) . . ?
C00D C00A C00B 125.35(11) . . ?
C00A C00B C00E 117.19(10) . . ?
C00C C00B C00A 125.10(11) . . ?
C00C C00B C00E 117.70(10) . . ?
C009 C00C H00C 114.5 . . ?
C00B C00C C009 130.98(11) . . ?
C00B C00C H00C 114.5 . . ?
C00A C00D H00D 126.3 . . ?
C00L C00D C00A 107.30(11) . . ?
C00L C00D H00D 126.3 . . ?
C00F C00E C00B 121.76(11) . . ?
C00G C00E C00B 119.16(10) . . ?
C00G C00E C00F 119.07(11) . . ?
C00E C00F H00F 119.9 . . ?
C00R C00F C00E 120.12(11) . . ?
C00R C00F H00F 119.9 . . ?
C00E C00G H00G 119.7 . . ?
C00J C00G C00E 120.51(11) . . ?
C00J C00G H00G 119.7 . . ?
C00M C00H H00H 126.5 . . ?
C00M C00H C00P 107.06(11) . . ?
C00P C00H H00H 126.5 . . ?
C00J C00I H00I 120.1 . . ?
C00R C00I H00I 120.1 . . ?
C00R C00I C00J 119.70(11) . . ?
C00G C00J C00I 120.08(11) . . ?
C00G C00J H00J 120.0 . . ?
C00I C00J H00J 120.0 . . ?
C007 C00K H00K 118.6 . . ?
C00N C00K C007 122.88(11) . . ?
C00N C00K H00K 118.6 . . ?
N003 C00L C00D 110.51(11) . . ?
N003 C00L H00L 124.7 . . ?
C00D C00L H00L 124.7 . . ?
C008 C00M H00M 126.2 . . ?
C00H C00M C008 107.60(11) . . ?
C00H C00M H00M 126.2 . . ?
C00K C00N H00N 120.3 . . ?
C00K C00N C00Q 119.48(12) . . ?
C00Q C00N H00N 120.3 . . ?
C009 C00O H00O 118.6 . . ?
C00Q C00O C009 122.79(11) . . ?
C00Q C00O H00O 118.6 . . ?
N004 C00P C00H 109.66(11) . . ?
N004 C00P H00P 125.2 . . ?
C00H C00P H00P 125.2 . . ?
C00N C00Q H00Q 120.5 . . ?
C00O C00Q C00N 119.10(11) . . ?
C00O C00Q H00Q 120.5 . . ?
C00F C00R H00R 119.8 . . ?
C00I C00R C00F 120.49(11) . . ?
C00I C00R H00R 119.8 . . ?
F001 B00S N003 110.11(11) . . ?
F001 B00S N004 111.40(10) . . ?
F002 B00S F001 109.37(10) . . ?
F002 B00S N003 109.84(10) . . ?
F002 B00S N004 111.38(11) . . ?
N004 B00S N003 104.66(9) . . ?

loop_
_geom_bond_atom_site_label_1
_geom_bond_atom_site_label_2
_geom_bond_distance
_geom_bond_site_symmetry_2
_geom_bond_publ_flag
F001 B00S 1.3931(15) . ?
F002 B00S 1.3842(15) . ?
N003 C005 1.3780(14) . ?
N003 C00L 1.3549(15) . ?
N003 B00S 1.5453(17) . ?
N004 C008 1.3876(14) . ?
N004 C00P 1.3434(16) . ?
N004 B00S 1.5339(17) . ?
C005 C006 1.4130(16) . ?
C005 C00A 1.4322(16) . ?
C006 C007 1.4620(15) . ?
C006 C008 1.4219(17) . ?
C007 C009 1.4226(16) . ?
C007 C00K 1.4217(16) . ?
C008 C00M 1.4153(17) . ?
C009 C00C 1.4400(16) . ?
C009 C00O 1.4192(16) . ?
C00A C00B 1.4290(16) . ?
C00A C00D 1.4107(16) . ?
C00B C00C 1.3614(16) . ?
C00B C00E 1.4936(16) . ?
C00C H00C 0.9500 . ?
C00D H00D 0.9500 . ?
C00D C00L 1.3732(17) . ?
C00E C00F 1.3966(16) . ?
C00E C00G 1.3968(17) . ?
C00F H00F 0.9500 . ?
C00F C00R 1.3901(17) . ?
C00G H00G 0.9500 . ?
C00G C00J 1.3869(17) . ?
C00H H00H 0.9500 . ?
C00H C00M 1.3807(19) . ?
C00H C00P 1.3955(18) . ?
C00I H00I 0.9500 . ?
C00I C00J 1.3915(17) . ?
C00I C00R 1.3847(18) . ?
C00J H00J 0.9500 . ?
C00K H00K 0.9500 . ?
C00K C00N 1.3731(17) . ?
C00L H00L 0.9500 . ?
C00M H00M 0.9500 . ?
C00N H00N 0.9500 . ?
C00N C00Q 1.3995(18) . ?
C00O H00O 0.9500 . ?
C00O C00Q 1.3730(17) . ?
C00P H00P 0.9500 . ?
C00Q H00Q 0.9500 . ?
C00R H00R 0.9500 . ?

loop_
_geom_torsion_atom_site_label_1
_geom_torsion_atom_site_label_2
_geom_torsion_atom_site_label_3
_geom_torsion_atom_site_label_4
_geom_torsion
_geom_torsion_site_symmetry_1
_geom_torsion_site_symmetry_2
_geom_torsion_site_symmetry_3
_geom_torsion_site_symmetry_4
_geom_torsion_publ_flag
N003 C005 C006 C007 -164.97(10) . . . . ?
N003 C005 C006 C008 11.66(16) . . . . ?
N003 C005 C00A C00B -170.10(11) . . . . ?
N003 C005 C00A C00D 0.29(13) . . . . ?
N004 C008 C00M C00H -1.87(13) . . . . ?
C005 N003 C00L C00D 1.63(14) . . . . ?
C005 N003 B00S F001 95.50(14) . . . . ?
C005 N003 B00S F002 -144.00(11) . . . . ?
C005 N003 B00S N004 -24.33(16) . . . . ?
C005 C006 C007 C009 -30.22(18) . . . . ?
C005 C006 C007 C00K 148.08(11) . . . . ?
C005 C006 C008 N004 -12.49(16) . . . . ?
C005 C006 C008 C00M 161.62(12) . . . . ?
C005 C00A C00B C00C -8.1(2) . . . . ?
C005 C00A C00B C00E 172.78(11) . . . . ?
C005 C00A C00D C00L 0.67(14) . . . . ?
C006 C005 C00A C00B 6.1(2) . . . . ?
C006 C005 C00A C00D 176.49(12) . . . . ?
C006 C007 C009 C00C 10.3(2) . . . . ?
C006 C007 C009 C00O -173.67(11) . . . . ?
C006 C007 C00K C00N 177.05(12) . . . . ?
C006 C008 C00M C00H -176.60(12) . . . . ?
C007 C006 C008 N004 164.24(10) . . . . ?
C007 C006 C008 C00M -21.65(19) . . . . ?
C007 C009 C00C C00B 16.5(2) . . . . ?
C007 C009 C00O C00Q -5.68(19) . . . . ?
C007 C00K C00N C00Q -1.95(19) . . . . ?
C008 N004 C00P C00H -1.59(14) . . . . ?
C008 N004 B00S F001 -95.78(13) . . . . ?
C008 N004 B00S F002 141.81(11) . . . . ?
C008 N004 B00S N003 23.19(15) . . . . ?
C008 C006 C007 C009 153.20(12) . . . . ?
C008 C006 C007 C00K -28.49(16) . . . . ?
C009 C007 C00K C00N -4.49(18) . . . . ?
C009 C00O C00Q C00N -0.79(19) . . . . ?
C00A C005 C006 C007 19.2(2) . . . . ?
C00A C005 C006 C008 -164.16(12) . . . . ?
C00A C00B C00C C009 -12.5(2) . . . . ?
C00A C00B C00E C00F -119.75(12) . . . . ?
C00A C00B C00E C00G 61.61(15) . . . . ?
C00A C00D C00L N003 -1.43(15) . . . . ?
C00B C00A C00D C00L 171.37(11) . . . . ?
C00B C00E C00F C00R -178.87(11) . . . . ?
C00B C00E C00G C00J 177.68(11) . . . . ?
C00C C009 C00O C00Q 170.94(12) . . . . ?
C00C C00B C00E C00F 61.10(15) . . . . ?
C00C C00B C00E C00G -117.54(13) . . . . ?
C00D C00A C00B C00C -176.80(12) . . . . ?
C00D C00A C00B C00E 4.12(18) . . . . ?
C00E C00B C00C C009 166.62(12) . . . . ?
C00E C00F C00R C00I 1.32(18) . . . . ?
C00E C00G C00J C00I 1.14(18) . . . . ?
C00F C00E C00G C00J -0.99(18) . . . . ?
C00G C00E C00F C00R -0.24(17) . . . . ?
C00J C00I C00R C00F -1.17(18) . . . . ?
C00K C007 C009 C00C -168.01(12) . . . . ?
C00K C007 C009 C00O 8.02(17) . . . . ?
C00K C00N C00Q C00O 4.63(18) . . . . ?
C00L N003 C005 C006 -177.91(11) . . . . ?
C00L N003 C005 C00A -1.16(13) . . . . ?
C00L N003 B00S F001 -76.60(15) . . . . ?
C00L N003 B00S F002 43.90(16) . . . . ?
C00L N003 B00S N004 163.57(11) . . . . ?
C00M C00H C00P N004 0.40(14) . . . . ?
C00O C009 C00C C00B -159.67(13) . . . . ?
C00P N004 C008 C006 177.52(10) . . . . ?
C00P N004 C008 C00M 2.13(13) . . . . ?
C00P N004 B00S F001 78.56(15) . . . . ?
C00P N004 B00S F002 -43.85(16) . . . . ?
C00P N004 B00S N003 -162.48(11) . . . . ?
C00P C00H C00M C008 0.93(13) . . . . ?
C00R C00I C00J C00G -0.06(18) . . . . ?
B00S N003 C005 C006 8.86(18) . . . . ?
B00S N003 C005 C00A -174.39(11) . . . . ?
B00S N003 C00L C00D 174.88(11) . . . . ?
B00S N004 C008 C006 -7.26(17) . . . . ?
B00S N004 C008 C00M 177.34(11) . . . . ?
B00S N004 C00P C00H -176.66(11) . . . . ?
